data_4505610
loop_
_publ_author_name
'Thu\'ery, Pierre'

_publ_section_title
;
 Lanthanide Ion Complexes with 2-, 3-, or 4-Sulfobenzoate and
 Cucurbit[6]uril
;
_journal_issue 3
_journal_name_full 'Crystal Growth &amp; Design'
_journal_page_first 1632
_journal_paper_doi 10.1021/cg2016808
_journal_volume 12
_journal_year 2012
_chemical_formula_sum 'C52 H65 Er2 F6 N24 O38.5 S4'
_chemical_formula_weight 2219.04
_space_group_IT_number 14
_symmetry_cell_setting monoclinic
_symmetry_space_group_name_Hall '-P 2yn'
_symmetry_space_group_name_H-M 'P 1 21/n 1'
_atom_sites_solution_hydrogens geom
_atom_sites_solution_primary heavy
_atom_sites_solution_secondary difmap
_audit_creation_method SHELXL-97
_cell_angle_alpha 90.00
_cell_angle_beta 112.784(2)
_cell_angle_gamma 90.00
_cell_formula_units_Z 2
_cell_length_a 15.1723(4)
_cell_length_b 17.3255(5)
_cell_length_c 15.1843(3)
_cell_measurement_reflns_used 78511
_cell_measurement_temperature 150(2)
_cell_measurement_theta_max 30.51
_cell_measurement_theta_min 2.77
_cell_volume 3680.01(17)
_computing_cell_refinement 'HKL2000 (Otwinowski & Minor, 1997)'
_computing_data_collection 'COLLECT (Nonius, 1998)'
_computing_data_reduction 'HKL2000 (Otwinowski & Minor, 1997)'
_computing_molecular_graphics 'SHELXTL (Sheldrick, 2008)'
_computing_publication_material 'SHELXTL (Sheldrick, 2008); PLATON (Spek, 2003)'
_computing_structure_refinement 'SHELXL-97 (Sheldrick, 2008)'
_computing_structure_solution 'SHELXS-97 (Sheldrick, 2008)'
_diffrn_ambient_temperature 150(2)
_diffrn_measured_fraction_theta_full 0.998
_diffrn_measured_fraction_theta_max 0.998
_diffrn_measurement_device_type 'Nonius Kappa-CCD area-detector diffractometer'
_diffrn_measurement_method 'two \f and two \w scans with 2\% steps (282 frames)'
_diffrn_radiation_monochromator graphite
_diffrn_radiation_source 'fine-focus sealed tube'
_diffrn_radiation_type MoK\a
_diffrn_radiation_wavelength 0.71073
_diffrn_reflns_av_R_equivalents 0.0486
_diffrn_reflns_av_sigmaI/netI 0.0614
_diffrn_reflns_limit_h_max 21
_diffrn_reflns_limit_h_min -21
_diffrn_reflns_limit_k_max 24
_diffrn_reflns_limit_k_min -22
_diffrn_reflns_limit_l_max 21
_diffrn_reflns_limit_l_min -21
_diffrn_reflns_number 78511
_diffrn_reflns_theta_full 30.51
_diffrn_reflns_theta_max 30.51
_diffrn_reflns_theta_min 2.77
_diffrn_standards_decay_% 0
_diffrn_standards_interval_time 0
_diffrn_standards_number 0
_exptl_absorpt_coefficient_mu 2.511
_exptl_absorpt_correction_T_max 0.740
_exptl_absorpt_correction_T_min 0.545
_exptl_absorpt_correction_type multi-scan
_exptl_absorpt_process_details 'SCALEPACK (Otwinowski & Minor, 1997)'
_exptl_crystal_colour colourless
_exptl_crystal_density_diffrn 2.003
_exptl_crystal_density_method 'not measured'
_exptl_crystal_description parallelepiped
_exptl_crystal_F_000 2214
_exptl_crystal_size_max 0.18
_exptl_crystal_size_mid 0.14
_exptl_crystal_size_min 0.12
_refine_diff_density_max 1.846
_refine_diff_density_min -1.338
_refine_diff_density_rms 0.134
_refine_ls_extinction_method none
_refine_ls_goodness_of_fit_ref 1.050
_refine_ls_hydrogen_treatment constr
_refine_ls_matrix_type full
_refine_ls_number_parameters 577
_refine_ls_number_reflns 11207
_refine_ls_number_restraints 6
_refine_ls_restrained_S_all 1.053
_refine_ls_R_factor_all 0.0502
_refine_ls_R_factor_gt 0.0363
_refine_ls_shift/su_max 0.001
_refine_ls_shift/su_mean 0.000
_refine_ls_structure_factor_coef Fsqd
_refine_ls_weighting_details 'calc w=1/[\s^2^(Fo^2^)+(0.0485P)^2^] where P=(Fo^2^+2Fc^2^)/3'
_refine_ls_weighting_scheme calc
_refine_ls_wR_factor_gt 0.0928
_refine_ls_wR_factor_ref 0.0973
_reflns_number_gt 9032
_reflns_number_total 11207
_reflns_threshold_expression >2sigma(I)
_cod_data_source_file cg2016808_si_002.cif
_cod_data_source_block 9
_cod_original_sg_symbol_H-M 'P 21/n'
_cod_original_formula_sum 'C52 H65 Er2 F6 N24 O38.50 S4'
_cod_database_code 4505610

loop_
_symmetry_equiv_pos_as_xyz
'x, y, z'
'-x+1/2, y+1/2, -z+1/2'
'-x, -y, -z'
'x-1/2, -y-1/2, z-1/2'

loop_
_atom_site_label
_atom_site_type_symbol
_atom_site_fract_x
_atom_site_fract_y
_atom_site_fract_z
_atom_site_U_iso_or_equiv
_atom_site_adp_type
_atom_site_occupancy
_atom_site_symmetry_multiplicity
_atom_site_calc_flag
_atom_site_refinement_flags
Er Er 0.632438(8) 0.480737(7) 0.930435(8) 0.01958(5) Uani 1 1 d .
S1 S 0.50136(5) 0.76073(4) 1.00316(4) 0.02150(14) Uani 1 1 d .
S2 S 0.20459(6) 0.97555(4) 0.91017(5) 0.02724(17) Uani 1 1 d .
O1 O 0.50539(14) 0.56486(12) 0.87546(13) 0.0228(4) Uani 1 1 d .
O2 O 0.44407(14) 0.57723(11) 0.98612(12) 0.0222(4) Uani 1 1 d .
O3 O 0.58306(14) 0.71755(12) 0.99993(14) 0.0277(4) Uani 1 1 d .
O4 O 0.47380(14) 0.73364(12) 1.07989(13) 0.0252(4) Uani 1 1 d .
O5 O 0.51410(16) 0.84374(11) 1.00468(14) 0.0291(4) Uani 1 1 d .
O6 O 0.75502(14) 0.43269(11) 1.06638(12) 0.0229(4) Uani 1 1 d .
O7 O 1.14585(14) 0.28619(13) 1.20360(15) 0.0288(5) Uani 1 1 d .
O8 O 0.70948(14) 0.39295(12) 0.86559(13) 0.0253(4) Uani 1 1 d .
O9 O 1.09469(14) 0.24954(13) 0.96407(14) 0.0278(4) Uani 1 1 d .
O10 O 0.75535(15) 0.53482(13) 0.70984(15) 0.0265(4) Uani 1 1 d .
O11 O 1.14283(14) 0.39299(12) 0.84425(13) 0.0263(4) Uani 1 1 d .
O12 O 0.66402(16) 0.57233(12) 1.05375(14) 0.0329(5) Uani 1 1 d .
H12A H 0.6340 0.6157 1.0452 0.039 Uiso 1 1 d R
H12B H 0.7206 0.5770 1.0838 0.039 Uiso 1 1 d R
O13 O 0.7732(2) 0.55199(17) 0.9442(2) 0.0507(7) Uani 1 1 d .
H13A H 0.7533 0.5891 0.8915 0.061 Uiso 1 1 d R
H13B H 0.8164 0.5245 0.9223 0.061 Uiso 1 1 d R
O14 O 0.6171(2) 0.53451(18) 0.78206(19) 0.0544(8) Uani 1 1 d .
H14A H 0.5673 0.5614 0.7631 0.065 Uiso 1 1 d R
H14B H 0.6564 0.5469 0.7588 0.065 Uiso 1 1 d R
O15 O 0.51137(14) 0.40218(12) 0.82035(13) 0.0272(4) Uani 1 1 d .
H15A H 0.5107 0.3678 0.8536 0.033 Uiso 1 1 d R
H15B H 0.4597 0.4168 0.7818 0.033 Uiso 1 1 d R
O16 O 0.21610(18) 0.90998(14) 0.97216(16) 0.0396(6) Uani 1 1 d .
O17 O 0.16505(18) 0.95849(16) 0.80911(15) 0.0400(6) Uani 1 1 d .
O18 O 0.28389(19) 1.02808(15) 0.93873(18) 0.0432(6) Uani 1 1 d .
O19 O 0.72315(16) 0.70656(13) 0.92035(15) 0.0328(5) Uani 1 1 d .
H19A H 0.6842 0.7193 0.9536 0.039 Uiso 1 1 d R
H19B H 0.7753 0.7255 0.9595 0.039 Uiso 1 1 d R
O20 O 0.9370(9) 0.5097(8) 0.9084(8) 0.062(3) Uani 0.25 1 d PU
F1 F 0.13735(19) 1.05807(15) 1.01568(14) 0.0589(7) Uani 1 1 d .
F2 F 0.08076(15) 1.09047(11) 0.86794(13) 0.0410(5) Uani 1 1 d .
F3 F 0.03328(18) 0.98693(13) 0.9131(2) 0.0564(7) Uani 1 1 d .
N1 N 0.88253(16) 0.40109(14) 1.20395(14) 0.0200(5) Uani 1 1 d .
N2 N 0.82410(16) 0.31211(13) 1.09169(14) 0.0198(5) Uani 1 1 d .
N3 N 0.98457(16) 0.25780(14) 1.14072(15) 0.0214(5) Uani 1 1 d .
N4 N 1.03976(16) 0.34138(14) 1.26033(15) 0.0211(5) Uani 1 1 d .
N5 N 0.78423(16) 0.27784(14) 0.92537(15) 0.0198(5) Uani 1 1 d .
N6 N 0.80253(16) 0.32947(13) 0.79975(15) 0.0194(5) Uani 1 1 d .
N7 N 0.95230(16) 0.26010(14) 0.83322(15) 0.0207(5) Uani 1 1 d .
N8 N 0.94833(16) 0.23031(15) 0.97386(15) 0.0222(5) Uani 1 1 d .
N9 N 0.83033(16) 0.42233(13) 0.69378(15) 0.0203(5) Uani 1 1 d .
N10 N 0.89053(17) 0.53489(14) 0.67520(16) 0.0211(5) Uani 1 1 d .
N11 N 1.04859(17) 0.47633(13) 0.72650(17) 0.0220(5) Uani 1 1 d .
N12 N 0.98792(16) 0.36343(14) 0.74367(15) 0.0219(5) Uani 1 1 d .
C1 C 0.45258(18) 0.59666(16) 0.91028(17) 0.0188(5) Uani 1 1 d .
C2 C 0.39259(18) 0.66421(16) 0.85587(17) 0.0185(5) Uani 1 1 d .
C3 C 0.40456(19) 0.73897(16) 0.89325(18) 0.0198(5) Uani 1 1 d .
C4 C 0.3438(2) 0.79791(17) 0.8434(2) 0.0243(6) Uani 1 1 d .
H4 H 0.3519 0.8475 0.8687 0.029 Uiso 1 1 calc R
C5 C 0.2705(2) 0.78256(19) 0.7554(2) 0.0278(6) Uani 1 1 d .
H5 H 0.2283 0.8216 0.7229 0.033 Uiso 1 1 calc R
C6 C 0.2603(2) 0.70920(19) 0.71623(19) 0.0262(6) Uani 1 1 d .
H6 H 0.2129 0.6997 0.6564 0.031 Uiso 1 1 calc R
C7 C 0.32059(19) 0.64998(17) 0.76575(17) 0.0225(6) Uani 1 1 d .
H7 H 0.3133 0.6008 0.7392 0.027 Uiso 1 1 calc R
C8 C 0.81483(18) 0.38650(16) 1.11519(17) 0.0184(5) Uani 1 1 d .
C9 C 0.93996(19) 0.33319(16) 1.24489(18) 0.0199(5) Uani 1 1 d .
H9 H 0.9322 0.3162 1.3030 0.024 Uiso 1 1 calc R
C10 C 0.90285(18) 0.27176(16) 1.16461(17) 0.0196(5) Uani 1 1 d .
H10 H 0.8815 0.2247 1.1863 0.024 Uiso 1 1 calc R
C11 C 1.0661(2) 0.29492(17) 1.20191(18) 0.0221(6) Uani 1 1 d .
C12 C 0.75690(19) 0.27487(17) 1.00665(17) 0.0203(5) Uani 1 1 d .
H12C H 0.7502 0.2212 1.0214 0.024 Uiso 1 1 calc R
H12D H 0.6949 0.2993 0.9893 0.024 Uiso 1 1 calc R
C13 C 0.9853(2) 0.20151(16) 1.07121(18) 0.0216(5) Uani 1 1 d .
H13C H 0.9475 0.1574 1.0746 0.026 Uiso 1 1 calc R
H13D H 1.0504 0.1839 1.0875 0.026 Uiso 1 1 calc R
C14 C 0.76107(19) 0.33885(17) 0.86409(17) 0.0203(5) Uani 1 1 d .
C15 C 0.84924(18) 0.22419(16) 0.90798(17) 0.0187(5) Uani 1 1 d .
H15 H 0.8259 0.1709 0.9022 0.022 Uiso 1 1 calc R
C16 C 0.85152(19) 0.25449(15) 0.81267(19) 0.0190(5) Uani 1 1 d .
H16 H 0.8190 0.2193 0.7594 0.023 Uiso 1 1 calc R
C17 C 1.0078(2) 0.24782(16) 0.92818(19) 0.0217(6) Uani 1 1 d .
C18 C 0.76463(19) 0.36808(16) 0.70723(17) 0.0198(5) Uani 1 1 d .
H18A H 0.7481 0.3294 0.6572 0.024 Uiso 1 1 calc R
H18B H 0.7064 0.3951 0.7007 0.024 Uiso 1 1 calc R
C19 C 0.9924(2) 0.28153(17) 0.76483(19) 0.0215(5) Uani 1 1 d .
H19C H 0.9588 0.2537 0.7059 0.026 Uiso 1 1 calc R
H19D H 1.0588 0.2653 0.7890 0.026 Uiso 1 1 calc R
C20 C 0.8190(2) 0.50075(18) 0.69516(19) 0.0212(5) Uani 1 1 d .
C21 C 0.90909(19) 0.40058(17) 0.66725(18) 0.0212(5) Uani 1 1 d .
H21 H 0.8874 0.3702 0.6082 0.025 Uiso 1 1 calc R
C22 C 0.9513(2) 0.47973(15) 0.65496(19) 0.0209(6) Uani 1 1 d .
H22 H 0.9501 0.4862 0.5904 0.025 Uiso 1 1 calc R
C23 C 1.0670(2) 0.40983(17) 0.77858(18) 0.0216(6) Uani 1 1 d .
C24 C 0.89228(19) 0.61729(16) 0.65916(18) 0.0215(6) Uani 1 1 d .
H24A H 0.9079 0.6259 0.6037 0.026 Uiso 1 1 calc R
H24B H 0.8289 0.6382 0.6450 0.026 Uiso 1 1 calc R
C25 C 1.1211(2) 0.53332(17) 0.7384(2) 0.0216(6) Uani 1 1 d .
H25A H 1.1147 0.5517 0.6758 0.026 Uiso 1 1 calc R
H25B H 1.1833 0.5090 0.7677 0.026 Uiso 1 1 calc R
C26 C 0.1102(3) 1.0308(2) 0.9279(2) 0.0360(8) Uani 1 1 d .

loop_
_atom_site_aniso_label
_atom_site_aniso_U_11
_atom_site_aniso_U_22
_atom_site_aniso_U_33
_atom_site_aniso_U_23
_atom_site_aniso_U_13
_atom_site_aniso_U_12
Er 0.01785(8) 0.02125(8) 0.01903(7) 0.00076(4) 0.00646(5) 0.00440(4)
S1 0.0201(3) 0.0199(3) 0.0241(3) -0.0040(3) 0.0082(3) -0.0019(3)
S2 0.0281(4) 0.0252(4) 0.0241(3) 0.0023(3) 0.0054(3) 0.0007(3)
O1 0.0208(10) 0.0264(11) 0.0214(9) 0.0002(8) 0.0083(7) 0.0056(8)
O2 0.0230(10) 0.0222(10) 0.0217(9) 0.0006(8) 0.0090(7) -0.0002(8)
O3 0.0182(10) 0.0286(11) 0.0338(10) -0.0071(9) 0.0073(8) 0.0006(9)
O4 0.0255(11) 0.0258(11) 0.0232(9) -0.0036(8) 0.0083(8) -0.0028(9)
O5 0.0328(12) 0.0203(9) 0.0353(11) -0.0021(9) 0.0142(9) -0.0053(9)
O6 0.0197(10) 0.0235(10) 0.0224(9) 0.0029(8) 0.0047(7) 0.0049(8)
O7 0.0180(10) 0.0323(12) 0.0373(11) -0.0037(9) 0.0118(9) 0.0008(9)
O8 0.0248(11) 0.0269(11) 0.0257(9) 0.0021(8) 0.0114(8) 0.0083(9)
O9 0.0158(10) 0.0344(12) 0.0315(10) 0.0003(9) 0.0074(8) -0.0004(9)
O10 0.0231(11) 0.0249(10) 0.0353(11) 0.0007(9) 0.0155(9) 0.0009(9)
O11 0.0183(10) 0.0270(11) 0.0289(9) 0.0001(8) 0.0040(8) -0.0011(8)
O12 0.0252(11) 0.0247(11) 0.0367(11) -0.0060(9) -0.0012(9) 0.0052(9)
O13 0.0431(15) 0.0466(16) 0.0714(18) 0.0093(14) 0.0321(14) 0.0000(13)
O14 0.0562(18) 0.0657(19) 0.0591(17) 0.0281(14) 0.0420(15) 0.0303(15)
O15 0.0261(11) 0.0281(11) 0.0243(9) 0.0007(8) 0.0063(8) -0.0008(9)
O16 0.0413(14) 0.0297(12) 0.0465(13) 0.0116(10) 0.0157(11) 0.0049(11)
O17 0.0389(14) 0.0437(14) 0.0302(11) -0.0067(10) 0.0054(10) 0.0060(12)
O18 0.0371(14) 0.0454(15) 0.0400(13) 0.0012(11) 0.0072(11) -0.0134(12)
O19 0.0246(11) 0.0365(13) 0.0360(11) 0.0022(10) 0.0101(9) -0.0050(10)
O20 0.051(5) 0.090(5) 0.047(4) -0.008(4) 0.021(4) 0.018(4)
F1 0.0801(18) 0.0631(16) 0.0312(10) -0.0055(10) 0.0188(11) 0.0202(14)
F2 0.0511(13) 0.0302(10) 0.0415(10) 0.0074(8) 0.0178(9) 0.0118(9)
F3 0.0434(14) 0.0396(14) 0.097(2) 0.0034(12) 0.0386(14) -0.0011(10)
N1 0.0180(11) 0.0206(12) 0.0207(10) -0.0004(9) 0.0066(9) 0.0011(9)
N2 0.0165(11) 0.0203(11) 0.0182(10) 0.0010(9) 0.0020(8) 0.0023(9)
N3 0.0139(11) 0.0244(12) 0.0243(11) -0.0019(9) 0.0057(9) 0.0026(9)
N4 0.0144(11) 0.0244(13) 0.0223(10) -0.0003(9) 0.0046(9) 0.0001(9)
N5 0.0183(11) 0.0207(11) 0.0223(10) 0.0014(9) 0.0097(9) 0.0035(9)
N6 0.0185(11) 0.0182(11) 0.0223(10) 0.0011(9) 0.0087(9) 0.0026(9)
N7 0.0157(11) 0.0226(12) 0.0242(11) 0.0022(9) 0.0084(9) 0.0029(9)
N8 0.0144(11) 0.0279(13) 0.0229(10) 0.0026(9) 0.0058(9) 0.0017(10)
N9 0.0155(11) 0.0219(12) 0.0265(11) 0.0001(9) 0.0113(9) 0.0021(9)
N10 0.0161(11) 0.0237(12) 0.0248(11) 0.0037(9) 0.0093(9) 0.0032(10)
N11 0.0153(12) 0.0196(12) 0.0288(12) -0.0003(9) 0.0060(10) -0.0017(9)
N12 0.0157(11) 0.0232(12) 0.0249(11) 0.0025(9) 0.0057(9) 0.0000(9)
C1 0.0146(12) 0.0193(13) 0.0198(11) -0.0021(10) 0.0038(9) -0.0014(10)
C2 0.0157(13) 0.0217(13) 0.0192(11) 0.0014(10) 0.0081(10) 0.0009(10)
C3 0.0159(13) 0.0230(14) 0.0222(12) 0.0008(10) 0.0094(10) -0.0004(11)
C4 0.0255(15) 0.0212(14) 0.0306(14) 0.0037(11) 0.0157(12) 0.0023(12)
C5 0.0223(14) 0.0333(16) 0.0308(14) 0.0118(12) 0.0134(12) 0.0071(13)
C6 0.0195(14) 0.0368(17) 0.0216(12) 0.0078(12) 0.0073(11) 0.0013(12)
C7 0.0213(14) 0.0284(15) 0.0197(11) 0.0006(11) 0.0100(10) 0.0008(12)
C8 0.0145(12) 0.0225(13) 0.0190(11) 0.0021(10) 0.0074(9) 0.0005(10)
C9 0.0153(12) 0.0239(14) 0.0206(12) 0.0029(10) 0.0071(10) 0.0019(11)
C10 0.0145(12) 0.0212(13) 0.0214(12) 0.0040(10) 0.0051(10) 0.0006(10)
C11 0.0192(14) 0.0220(14) 0.0234(12) 0.0045(11) 0.0064(10) 0.0027(11)
C12 0.0159(13) 0.0240(14) 0.0212(12) -0.0011(10) 0.0076(10) -0.0020(11)
C13 0.0198(13) 0.0191(13) 0.0246(12) 0.0025(10) 0.0072(10) 0.0052(11)
C14 0.0145(12) 0.0244(14) 0.0204(11) -0.0027(10) 0.0050(10) -0.0006(11)
C15 0.0141(12) 0.0193(13) 0.0225(12) -0.0018(10) 0.0069(10) 0.0005(10)
C16 0.0165(13) 0.0157(12) 0.0252(12) -0.0005(10) 0.0085(10) 0.0019(10)
C17 0.0215(14) 0.0176(13) 0.0260(13) -0.0037(10) 0.0092(11) 0.0015(11)
C18 0.0177(13) 0.0205(13) 0.0211(11) 0.0014(10) 0.0076(10) 0.0006(10)
C19 0.0170(13) 0.0207(13) 0.0288(13) -0.0024(11) 0.0111(11) 0.0012(11)
C20 0.0209(14) 0.0215(12) 0.0232(13) -0.0026(11) 0.0107(11) -0.0014(12)
C21 0.0172(13) 0.0250(14) 0.0217(12) -0.0013(10) 0.0079(10) 0.0008(11)
C22 0.0175(14) 0.0259(15) 0.0188(12) -0.0020(10) 0.0065(10) -0.0009(11)
C23 0.0195(14) 0.0234(14) 0.0233(12) -0.0041(11) 0.0098(10) 0.0013(11)
C24 0.0153(13) 0.0234(14) 0.0219(12) 0.0020(10) 0.0031(10) 0.0012(11)
C25 0.0135(13) 0.0244(14) 0.0265(13) -0.0033(11) 0.0072(10) -0.0013(11)
C26 0.048(2) 0.0268(17) 0.0317(17) 0.0044(12) 0.0133(15) 0.0064(16)

loop_
_atom_type_symbol
_atom_type_description
_atom_type_scat_dispersion_real
_atom_type_scat_dispersion_imag
_atom_type_scat_source
C C 0.0033 0.0016 'International Tables Vol C Tables 4.2.6.8 and 6.1.1.4'
H H 0.0000 0.0000 'International Tables Vol C Tables 4.2.6.8 and 6.1.1.4'
N N 0.0061 0.0033 'International Tables Vol C Tables 4.2.6.8 and 6.1.1.4'
O O 0.0106 0.0060 'International Tables Vol C Tables 4.2.6.8 and 6.1.1.4'
S S 0.1246 0.1234 'International Tables Vol C Tables 4.2.6.8 and 6.1.1.4'
Er Er -0.2586 4.9576 'International Tables Vol C Tables 4.2.6.8 and 6.1.1.4'
F F 0.0171 0.0103 'International Tables Vol C Tables 4.2.6.8 and 6.1.1.4'

loop_
_geom_angle_atom_site_label_1
_geom_angle_atom_site_label_2
_geom_angle_atom_site_label_3
_geom_angle
_geom_angle_site_symmetry_1
_geom_angle_site_symmetry_3
O2 Er O1 86.84(7) 3_667 .
O2 Er O6 75.62(7) 3_667 .
O1 Er O6 144.72(7) . .
O2 Er O8 113.19(7) 3_667 .
O1 Er O8 137.71(6) . .
O6 Er O8 77.56(6) . .
O2 Er O12 81.04(7) 3_667 .
O1 Er O12 75.27(7) . .
O6 Er O12 71.95(7) . .
O8 Er O12 141.81(7) . .
O2 Er O14 145.85(9) 3_667 .
O1 Er O14 69.23(8) . .
O6 Er O14 137.24(9) . .
O8 Er O14 74.78(8) . .
O12 Er O14 113.97(9) . .
O2 Er O15 73.42(7) 3_667 .
O1 Er O15 78.27(7) . .
O6 Er O15 123.55(7) . .
O8 Er O15 73.10(7) . .
O12 Er O15 143.94(8) . .
O14 Er O15 77.96(10) . .
O2 Er O13 144.25(8) 3_667 .
O1 Er O13 107.31(9) . .
O6 Er O13 74.29(8) . .
O8 Er O13 78.45(9) . .
O12 Er O13 71.64(9) . .
O14 Er O13 68.71(11) . .
O15 Er O13 140.72(8) . .
O5 S1 O4 112.57(12) . .
O5 S1 O3 113.43(13) . .
O4 S1 O3 111.74(12) . .
O5 S1 C3 106.30(13) . .
O4 S1 C3 106.99(12) . .
O3 S1 C3 105.15(12) . .
O18 S2 O16 115.27(15) . .
O18 S2 O17 113.90(16) . .
O16 S2 O17 115.30(16) . .
O18 S2 C26 103.68(17) . .
O16 S2 C26 102.71(15) . .
O17 S2 C26 103.71(15) . .
C1 O1 Er 135.41(16) . .
C1 O2 Er 153.26(18) . 3_667
C8 O6 Er 157.10(18) . .
C14 O8 Er 157.68(18) . .
Er O12 H12A 122.3 . .
Er O12 H12B 111.3 . .
H12A O12 H12B 112.5 . .
Er O13 H13A 106.4 . .
Er O13 H13B 114.4 . .
H13A O13 H13B 94.6 . .
Er O14 H14A 106.8 . .
Er O14 H14B 133.3 . .
H14A O14 H14B 114.2 . .
Er O15 H15A 100.5 . .
Er O15 H15B 126.4 . .
H15A O15 H15B 116.7 . .
H19A O19 H19B 98.1 . .
C8 N1 C25 123.5(2) . 3_767
C8 N1 C9 111.7(2) . .
C25 N1 C9 122.3(2) 3_767 .
C8 N2 C12 123.2(2) . .
C8 N2 C10 113.2(2) . .
C12 N2 C10 123.4(2) . .
C11 N3 C13 123.2(2) . .
C11 N3 C10 112.7(2) . .
C13 N3 C10 123.4(2) . .
C11 N4 C9 112.8(2) . .
C11 N4 C24 123.2(2) . 3_767
C9 N4 C24 123.0(2) . 3_767
C14 N5 C12 121.8(2) . .
C14 N5 C15 112.7(2) . .
C12 N5 C15 124.9(2) . .
C14 N6 C18 121.2(2) . .
C14 N6 C16 111.1(2) . .
C18 N6 C16 121.6(2) . .
C17 N7 C16 112.6(2) . .
C17 N7 C19 122.5(2) . .
C16 N7 C19 124.8(2) . .
C17 N8 C13 121.5(2) . .
C17 N8 C15 112.2(2) . .
C13 N8 C15 124.4(2) . .
C20 N9 C18 123.1(2) . .
C20 N9 C21 112.5(2) . .
C18 N9 C21 124.0(2) . .
C20 N10 C22 112.8(2) . .
C20 N10 C24 122.0(2) . .
C22 N10 C24 124.2(2) . .
C23 N11 C25 122.2(2) . .
C23 N11 C22 112.8(2) . .
C25 N11 C22 124.9(2) . .
C23 N12 C19 122.0(2) . .
C23 N12 C21 112.1(2) . .
C19 N12 C21 124.3(2) . .
O1 C1 O2 125.7(2) . .
O1 C1 C2 117.3(2) . .
O2 C1 C2 117.0(2) . .
C3 C2 C7 119.3(2) . .
C3 C2 C1 122.5(2) . .
C7 C2 C1 118.2(2) . .
C4 C3 C2 120.4(2) . .
C4 C3 S1 119.1(2) . .
C2 C3 S1 120.4(2) . .
C3 C4 C5 119.8(3) . .
C3 C4 H4 120.1 . .
C5 C4 H4 120.1 . .
C6 C5 C4 120.1(3) . .
C6 C5 H5 120.0 . .
C4 C5 H5 120.0 . .
C7 C6 C5 120.4(3) . .
C7 C6 H6 119.8 . .
C5 C6 H6 119.8 . .
C6 C7 C2 120.0(3) . .
C6 C7 H7 120.0 . .
C2 C7 H7 120.0 . .
O6 C8 N2 126.2(2) . .
O6 C8 N1 125.2(3) . .
N2 C8 N1 108.7(2) . .
N4 C9 N1 114.0(2) . .
N4 C9 C10 103.5(2) . .
N1 C9 C10 104.1(2) . .
N4 C9 H9 111.6 . .
N1 C9 H9 111.6 . .
C10 C9 H9 111.6 . .
N3 C10 N2 115.0(2) . .
N3 C10 C9 103.1(2) . .
N2 C10 C9 102.1(2) . .
N3 C10 H10 112.0 . .
N2 C10 H10 112.0 . .
C9 C10 H10 112.0 . .
O7 C11 N4 127.0(3) . .
O7 C11 N3 125.6(3) . .
N4 C11 N3 107.4(2) . .
N5 C12 N2 114.1(2) . .
N5 C12 H12C 108.7 . .
N2 C12 H12C 108.7 . .
N5 C12 H12D 108.7 . .
N2 C12 H12D 108.7 . .
H12C C12 H12D 107.6 . .
N3 C13 N8 113.8(2) . .
N3 C13 H13C 108.8 . .
N8 C13 H13C 108.8 . .
N3 C13 H13D 108.8 . .
N8 C13 H13D 108.8 . .
H13C C13 H13D 107.7 . .
O8 C14 N6 125.5(3) . .
O8 C14 N5 125.3(2) . .
N6 C14 N5 109.2(2) . .
N8 C15 N5 115.0(2) . .
N8 C15 C16 103.1(2) . .
N5 C15 C16 102.4(2) . .
N8 C15 H15 111.9 . .
N5 C15 H15 111.9 . .
C16 C15 H15 111.9 . .
N7 C16 N6 114.1(2) . .
N7 C16 C15 103.0(2) . .
N6 C16 C15 103.3(2) . .
N7 C16 H16 111.9 . .
N6 C16 H16 111.9 . .
C15 C16 H16 111.9 . .
O9 C17 N8 126.3(3) . .
O9 C17 N7 125.7(3) . .
N8 C17 N7 108.0(2) . .
N9 C18 N6 113.5(2) . .
N9 C18 H18A 108.9 . .
N6 C18 H18A 108.9 . .
N9 C18 H18B 108.9 . .
N6 C18 H18B 108.9 . .
H18A C18 H18B 107.7 . .
N7 C19 N12 114.5(2) . .
N7 C19 H19C 108.6 . .
N12 C19 H19C 108.6 . .
N7 C19 H19D 108.6 . .
N12 C19 H19D 108.6 . .
H19C C19 H19D 107.6 . .
O10 C20 N10 125.5(3) . .
O10 C20 N9 126.4(3) . .
N10 C20 N9 108.1(2) . .
N9 C21 N12 113.9(2) . .
N9 C21 C22 103.1(2) . .
N12 C21 C22 103.7(2) . .
N9 C21 H21 111.9 . .
N12 C21 H21 111.9 . .
C22 C21 H21 111.9 . .
N10 C22 N11 114.5(2) . .
N10 C22 C21 103.4(2) . .
N11 C22 C21 102.7(2) . .
N10 C22 H22 111.8 . .
N11 C22 H22 111.8 . .
C21 C22 H22 111.8 . .
O11 C23 N11 126.0(3) . .
O11 C23 N12 125.4(3) . .
N11 C23 N12 108.6(2) . .
N4 C24 N10 113.5(2) 3_767 .
N4 C24 H24A 108.9 3_767 .
N10 C24 H24A 108.9 . .
N4 C24 H24B 108.9 3_767 .
N10 C24 H24B 108.9 . .
H24A C24 H24B 107.7 . .
N11 C25 N1 114.1(2) . 3_767
N11 C25 H25A 108.7 . .
N1 C25 H25A 108.7 3_767 .
N11 C25 H25B 108.7 . .
N1 C25 H25B 108.7 3_767 .
H25A C25 H25B 107.6 . .
F1 C26 F2 107.6(3) . .
F1 C26 F3 106.5(3) . .
F2 C26 F3 106.6(3) . .
F1 C26 S2 112.3(3) . .
F2 C26 S2 112.3(2) . .
F3 C26 S2 111.1(2) . .

loop_
_geom_bond_atom_site_label_1
_geom_bond_atom_site_label_2
_geom_bond_distance
_geom_bond_site_symmetry_2
Er O2 2.2584(19) 3_667
Er O1 2.3001(19) .
Er O6 2.3323(18) .
Er O8 2.3538(19) .
Er O12 2.358(2) .
Er O14 2.365(2) .
Er O15 2.375(2) .
Er O13 2.405(3) .
S1 O5 1.450(2) .
S1 O4 1.459(2) .
S1 O3 1.465(2) .
S1 C3 1.785(3) .
S2 O18 1.435(3) .
S2 O16 1.442(2) .
S2 O17 1.445(2) .
S2 C26 1.828(4) .
O1 C1 1.246(3) .
O2 C1 1.253(3) .
O2 Er 2.2584(19) 3_667
O6 C8 1.222(3) .
O7 C11 1.210(3) .
O8 C14 1.227(3) .
O9 C17 1.216(3) .
O10 C20 1.224(4) .
O11 C23 1.231(3) .
O12 H12A 0.8612 .
O12 H12B 0.8051 .
O13 H13A 0.9786 .
O13 H13B 0.9675 .
O14 H14A 0.8394 .
O14 H14B 0.8298 .
O15 H15A 0.7833 .
O15 H15B 0.8154 .
O19 H19A 0.9414 .
O19 H19B 0.8504 .
F1 C26 1.320(4) .
F2 C26 1.335(4) .
F3 C26 1.337(5) .
N1 C8 1.365(3) .
N1 C25 1.449(4) 3_767
N1 C9 1.453(3) .
N2 C8 1.359(4) .
N2 C12 1.450(3) .
N2 C10 1.455(3) .
N3 C11 1.385(4) .
N3 C13 1.440(3) .
N3 C10 1.441(3) .
N4 C11 1.367(4) .
N4 C9 1.447(3) .
N4 C24 1.447(3) 3_767
N5 C14 1.361(4) .
N5 C12 1.447(3) .
N5 C15 1.452(3) .
N6 C14 1.361(3) .
N6 C18 1.458(3) .
N6 C16 1.472(3) .
N7 C17 1.376(3) .
N7 C16 1.441(3) .
N7 C19 1.441(3) .
N8 C17 1.368(4) .
N8 C13 1.451(3) .
N8 C15 1.452(3) .
N9 C20 1.371(4) .
N9 C18 1.441(4) .
N9 C21 1.451(3) .
N10 C20 1.369(4) .
N10 C22 1.441(4) .
N10 C24 1.450(4) .
N11 C23 1.364(4) .
N11 C25 1.437(4) .
N11 C22 1.456(4) .
N12 C23 1.369(4) .
N12 C19 1.451(4) .
N12 C21 1.455(3) .
C1 C2 1.516(4) .
C2 C3 1.397(4) .
C2 C7 1.403(4) .
C3 C4 1.388(4) .
C4 C5 1.394(4) .
C4 H4 0.9300 .
C5 C6 1.386(5) .
C5 H5 0.9300 .
C6 C7 1.386(4) .
C6 H6 0.9300 .
C7 H7 0.9300 .
C9 C10 1.551(4) .
C9 H9 0.9800 .
C10 H10 0.9800 .
C12 H12C 0.9700 .
C12 H12D 0.9700 .
C13 H13C 0.9700 .
C13 H13D 0.9700 .
C15 C16 1.553(4) .
C15 H15 0.9800 .
C16 H16 0.9800 .
C18 H18A 0.9700 .
C18 H18B 0.9700 .
C19 H19C 0.9700 .
C19 H19D 0.9700 .
C21 C22 1.555(4) .
C21 H21 0.9800 .
C22 H22 0.9800 .
C24 N4 1.447(3) 3_767
C24 H24A 0.9700 .
C24 H24B 0.9700 .
C25 N1 1.449(4) 3_767
C25 H25A 0.9700 .
C25 H25B 0.9700 .

loop_
_geom_hbond_atom_site_label_D
_geom_hbond_atom_site_label_H
_geom_hbond_atom_site_label_A
_geom_hbond_distance_DH
_geom_hbond_distance_HA
_geom_hbond_distance_DA
_geom_hbond_angle_DHA
_geom_hbond_site_symmetry_A
O12 H12A O3 0.86 1.94 2.780(3) 163.7 .
O12 H12B O11 0.81 2.00 2.799(3) 170.8 3_767
O13 H13A O19 0.98 2.17 2.769(4) 118.4 .
O13 H13B O20 0.97 1.94 2.837(12) 153.6 .
O14 H14A O1 0.84 2.24 2.650(3) 110.0 .
O14 H14B O10 0.83 1.93 2.717(3) 158.5 .
O15 H15A O4 0.78 2.00 2.760(3) 165.4 3_667
O15 H15B O17 0.82 2.00 2.812(3) 176.8 2_546
O19 H19A O3 0.94 1.92 2.829(3) 161.9 .
O19 H19B O9 0.85 1.91 2.746(3) 167.0 3_767
